data_2003715
loop_
_publ_author_name
'Chiaroni, A.'
'Riche, C.'
'Baouid, A.'
'Hasnaoui, A.'
'Benharref, A.'
'Lavergne, J.-P.'

_publ_contact_author
;
      Dr Claude Riche
      Institut de Chimie des Substances Naturelles
      C.N.R.S.
      91198 Gif-sur-Yvette CEDEX
      France
;
_publ_section_title
;1,7-Bis(\'ethoxycarbonyl)-3a-m\'ethyl-4a-ph\'enyl-3,5-bis(<i>p</i>-nitroph\'enyl)-3a,4,4a,5-t\'etrahydro-3<i>H</i>-bis-[1,2,4]triazolo[4,3-<i>a</i>:3',4'-<i>d</i>][1,5]benzodiaz\'epine,
 C~36~H~32~N~8~O~8~.CHCl~3~
;
_journal_issue 7
_journal_name_full 'Acta Crystallographica Section C'
_journal_page_first 1352
_journal_page_last 1355
_journal_paper_doi 10.1107/S0108270194014113
_journal_volume 51
_journal_year 1995
_chemical_compound_source
;
synth\`ese
;
_chemical_formula_moiety ' C36 H32 N8 O8,C1 H1 Cl3 '
_chemical_formula_sum 'C37 H33 Cl3 N8 O8'
_chemical_formula_weight 824.08
_chemical_name_systematic
;
1,7-di\'ethoxycarbonyl-3a-m\'ethyl-4a-ph\'enyl-
3,5-diparanitroph\'enyl-3a,4,4a,5-t\'etrahydro-3H-bis[1,2,4]
triazolo[4,3-a:3',4'-d][1,5]benzodiaz\'epine
;
_space_group_IT_number 2
_symmetry_cell_setting triclinic
_symmetry_space_group_name_Hall '-P 1'
_symmetry_space_group_name_H-M 'P -1'
_atom_type_scat_source IntTabIV
_cell_angle_alpha 104.33(3)
_cell_angle_beta 94.47(3)
_cell_angle_gamma 101.00(3)
_cell_formula_units_Z 2
_cell_length_a 12.044(7)
_cell_length_b 12.461(7)
_cell_length_c 13.730(8)
_cell_measurement_reflns_used 25
_cell_measurement_temperature 293
_cell_measurement_theta_max 10.7
_cell_measurement_theta_min 6.0
_cell_volume 1943(2)
_computing_data_collection 'Philips  PW1100/20 Software (Xxxxx, 1974)'
_computing_data_reduction 'PHIL (Riche, 1981)'
_computing_molecular_graphics 'R3M  (Riche, 1983), ORTEP (Johnson, 1965)'
_computing_publication_material 'ACTACIF (Riche, 1992)'
_computing_structure_refinement 'SHELX76   (Sheldrick, 1976)'
_computing_structure_solution 'SHELXS86  (Sheldrick, 1985)'
_diffrn_ambient_temperature 293
_diffrn_measurement_device 'Philips PW100 diffractometer'
_diffrn_measurement_method \q/2\q
_diffrn_radiation_monochromator graphite
_diffrn_radiation_source 'X-ray tube'
_diffrn_radiation_type 'Mo K\a'
_diffrn_radiation_wavelength 0.7107
_diffrn_reflns_av_R_equivalents 0.000
_diffrn_reflns_limit_h_max 13
_diffrn_reflns_limit_h_min -13
_diffrn_reflns_limit_k_max 13
_diffrn_reflns_limit_k_min -13
_diffrn_reflns_limit_l_max 15
_diffrn_reflns_limit_l_min 0
_diffrn_reflns_number 5736
_diffrn_reflns_theta_max 23.52
_diffrn_reflns_theta_min 2.17
_diffrn_standards_decay_% 3
_diffrn_standards_interval_time 180
_diffrn_standards_number 3
_exptl_absorpt_coefficient_mu 0.29
_exptl_absorpt_correction_type none
_exptl_crystal_colour orange
_exptl_crystal_density_diffrn 1.41
_exptl_crystal_description prism
_exptl_crystal_F_000 852.00
_exptl_crystal_size_max 0.92
_exptl_crystal_size_mid 0.50
_exptl_crystal_size_min 0.20
_refine_diff_density_max 0.71
_refine_diff_density_min -0.59
_refine_ls_extinction_method none
_refine_ls_goodness_of_fit_obs 1.34
_refine_ls_hydrogen_treatment noref
_refine_ls_matrix_type userbloc
_refine_ls_number_parameters 280
_refine_ls_number_reflns 3630
_refine_ls_R_factor_obs 0.088
_refine_ls_shift/esd_max 0.01
_refine_ls_structure_factor_coef F
_refine_ls_weighting_details 'w = 1/(\s^2^(F) +  0.0005F^2^)'
_refine_ls_weighting_scheme calc
_refine_ls_wR_factor_obs 0.111
_reflns_number_observed 3655
_reflns_number_total 5736
_reflns_observed_criterion refl_observed_if_I_>_3.0_sigma(I)
_cod_data_source_file pa1151.cif
_cod_data_source_block diethoxy
_cod_depositor_comments
;
The following automatic conversions were performed:

'_refine_ls_weighting_scheme' value 'calc w = 1/(\s^2^(F) +
0.0005F^2^)' was changed to 'calc'. New tag
'_refine_ls_weighting_details' was created. The value of the new tag
was set to 'w = 1/(\s^2^(F) + 0.0005F^2^)'.

Automatic conversion script
Id: cif_fix_values 3143 2015-03-26 13:38:13Z robertas 
;
_cod_original_cell_volume 1942.8(19)
_cod_original_formula_sum ' C37 H33 Cl3 N8 O8'
_cod_database_code 2003715

loop_
_symmetry_equiv_pos_as_xyz
+x,+y,+z
-x,-y,-z

loop_
_atom_site_aniso_label
_atom_site_aniso_U_11
_atom_site_aniso_U_12
_atom_site_aniso_U_13
_atom_site_aniso_U_22
_atom_site_aniso_U_23
_atom_site_aniso_U_33
C1 0.0320(32) 0.0136(29) 0.0029(28) 0.0425(37) 0.0048(30) 0.0463(37)
N2 0.0294(26) 0.0078(25) 0.0019(24) 0.0567(35) -0.0025(27) 0.0493(32)
N3 0.0315(26) 0.0089(24) 0.0048(23) 0.0591(35) -0.0034(26) 0.0451(31)
C3a 0.0326(30) 0.0070(25) -0.0021(25) 0.0380(33) -0.0079(26) 0.0326(33)
C4 0.0293(30) 0.0086(26) -0.0025(25) 0.0439(34) -0.0047(27) 0.0374(34)
C4a 0.0245(28) 0.0095(24) 0.0024(24) 0.0322(32) -0.0003(25) 0.0405(34)
N5 0.0282(25) 0.0115(22) 0.0056(22) 0.0404(28) 0.0070(24) 0.0518(31)
N6 0.0362(26) 0.0053(24) 0.0043(22) 0.0401(29) 0.0062(23) 0.0416(30)
C7 0.0371(33) 0.0077(28) 0.0011(26) 0.0367(33) 0.0044(26) 0.0362(34)
N8 0.0329(25) 0.0119(21) 0.0090(21) 0.0322(27) 0.0036(21) 0.0420(29)
C8a 0.0427(34) 0.0115(28) 0.0050(26) 0.0375(34) 0.0044(27) 0.0323(33)
C9 0.0467(35) 0.0079(30) 0.0034(29) 0.0391(36) 0.0012(29) 0.0436(37)
C10 0.0660(46) 0.0124(35) 0.0107(36) 0.0407(39) 0.0007(32) 0.0605(45)
C11 0.0778(52) 0.0306(38) 0.0171(38) 0.0478(42) 0.0042(34) 0.0572(44)
C12 0.0537(39) 0.0255(33) 0.0090(32) 0.0463(40) 0.0081(32) 0.0572(42)
C12a 0.0407(34) 0.0106(28) 0.0055(26) 0.0378(34) 0.0034(26) 0.0350(34)
N13 0.0272(25) 0.0081(21) 0.0038(21) 0.0370(28) -0.0029(22) 0.0432(29)
C14 0.0445(37) 0.0137(33) -0.0038(30) 0.0704(46) 0.0065(33) 0.0415(39)
C15 0.0333(31) 0.0139(26) 0.0008(25) 0.0351(31) 0.0008(26) 0.0361(33)
C16 0.0436(35) 0.0196(30) 0.0128(30) 0.0456(37) 0.0075(30) 0.0490(40)
C17 0.0695(49) 0.0283(42) 0.0376(44) 0.0786(54) 0.0285(46) 0.0724(55)
C18 0.0920(60) 0.0410(51) 0.0284(46) 0.0906(61) 0.0229(47) 0.0529(50)
C19 0.0891(56) 0.0273(45) -0.0136(38) 0.0731(52) -0.0002(36) 0.0356(43)
C20 0.0514(38) 0.0127(32) -0.0067(32) 0.0488(39) -0.0010(32) 0.0493(42)
C21 0.0302(30) 0.0068(26) -0.0047(24) 0.0360(33) -0.0081(25) 0.0341(33)
C22 0.0328(32) 0.0086(28) -0.0001(27) 0.0427(36) -0.0008(29) 0.0503(39)
C23 0.0380(35) 0.0222(35) -0.0074(30) 0.0643(46) -0.0045(34) 0.0519(42)
C24 0.0475(39) 0.0167(31) -0.0079(30) 0.0396(37) -0.0010(30) 0.0521(41)
C25 0.0476(38) 0.0087(30) 0.0012(30) 0.0412(36) 0.0060(30) 0.0487(39)
C26 0.0351(31) 0.0103(27) 0.0010(27) 0.0339(33) 0.0033(27) 0.0453(36)
N27 0.0602(43) 0.0195(35) -0.0144(37) 0.0510(41) 0.0054(36) 0.0979(52)
O28 0.0791(40) 0.0506(34) 0.0034(39) 0.0867(43) 0.0190(39) 0.1608(61)
O29 0.0893(44) 0.0356(36) 0.0004(41) 0.0780(43) 0.0491(44) 0.1697(66)
C30 0.0496(40) 0.0094(31) 0.0109(31) 0.0396(36) 0.0015(29) 0.0444(38)
O31 0.0428(28) 0.0162(25) 0.0279(26) 0.0877(36) 0.0384(31) 0.0991(40)
O32 0.0493(25) 0.0130(21) 0.0016(20) 0.0544(27) 0.0187(22) 0.0502(27)
C33 0.0672(45) 0.0129(35) 0.0106(34) 0.0557(42) 0.0225(35) 0.0550(43)
C34 0.0899(56) 0.0369(45) 0.0153(44) 0.0757(52) 0.0319(43) 0.0790(55)
C35 0.0403(40) 0.0102(33) 0.0146(36) 0.0577(44) -0.0054(37) 0.0689(49)
O36 0.0462(32) -0.0069(31) 0.0342(30) 0.1263(50) -0.0382(37) 0.1108(46)
O37 0.0532(27) 0.0187(24) 0.0109(22) 0.0746(32) -0.0119(23) 0.0452(27)
C38 0.0935(61) 0.0129(53) 0.0317(48) 0.1075(68) -0.0262(49) 0.0610(53)
C39 0.1530 0.0325(87) 0.0079(69) 0.1680 -0.0441(72) 0.0827(72)
C40 0.0321(32) 0.0091(29) -0.0088(28) 0.0494(39) -0.0059(31) 0.0446(37)
C41 0.0401(36) 0.0080(31) -0.0005(31) 0.0586(43) -0.0097(34) 0.0515(41)
C42 0.0499(41) 0.0134(34) -0.0059(33) 0.0519(42) -0.0119(34) 0.0582(44)
C43 0.0500(41) 0.0097(34) -0.0109(35) 0.0489(41) -0.0072(34) 0.0608(46)
C44 0.0411(37) 0.0000(32) -0.0085(35) 0.0541(44) -0.0062(37) 0.0738(50)
C45 0.0384(36) 0.0036(31) 0.0067(32) 0.0519(41) -0.0020(35) 0.0679(46)
N46 0.0683(45) 0.0086(36) -0.0129(39) 0.0536(42) -0.0141(37) 0.0865(51)
O47 0.1073(48) 0.0060(38) 0.0113(41) 0.1032(50) -0.0632(40) 0.1093(50)
O48 0.0917(44) -0.0174(35) 0.0070(40) 0.0657(39) -0.0324(36) 0.1409(57)
C53 0.1024(87) -0.0152(72) -0.095(12) 0.1043(94) 0.126(13) 0.399(23)
Cl1 0.3197(58) -0.0207(35) -0.0325(29) 0.1607(34) -0.0058(22) 0.1045(25)
Cl2 0.2373(52) -0.0036(38) -0.0449(41) 0.1739(40) -0.0055(34) 0.2282(49)
Cl3 0.1751(42) 0.0383(36) -0.1465(58) 0.2031(50) -0.1917(65) 0.576(12)

loop_
_atom_site_label
_atom_site_fract_x
_atom_site_fract_y
_atom_site_fract_z
_atom_site_U_iso_or_equiv
_atom_site_thermal_displace_type
_atom_site_calc_flag
_atom_site_calc_attached_atom
C1 0.0477(5) 0.4819(5) 0.2087(4) 0.043(7) Uani ? ?
N2 -0.0040(4) 0.3838(4) 0.1535(4) 0.049(6) Uani ? ?
N3 0.0624(4) 0.3589(4) 0.0761(4) 0.049(6) Uani ? ?
C3a 0.1714(4) 0.4439(5) 0.0907(4) 0.038(6) Uani ? ?
C4 0.2749(4) 0.3954(5) 0.1179(4) 0.040(6) Uani ? ?
C4a 0.3622(4) 0.4753(4) 0.2060(4) 0.035(6) Uani ? ?
N5 0.4792(4) 0.4510(4) 0.1935(4) 0.043(5) Uani ? ?
N6 0.5441(4) 0.5258(4) 0.1519(3) 0.042(5) Uani ? ?
C7 0.4894(5) 0.6066(5) 0.1525(4) 0.039(6) Uani ? ?
N8 0.3876(4) 0.5896(4) 0.1906(3) 0.038(5) Uani ? ?
C8a 0.3248(5) 0.6749(5) 0.2254(4) 0.040(6) Uani ? ?
C9 0.3802(5) 0.7857(5) 0.2715(4) 0.046(7) Uani ? ?
C10 0.3185(6) 0.8698(5) 0.2991(5) 0.060(8) Uani ? ?
C11 0.2017(6) 0.8408(6) 0.2811(5) 0.065(9) Uani ? ?
C12 0.1458(5) 0.7307(5) 0.2380(5) 0.056(8) Uani ? ?
C12a 0.2046(5) 0.6430(5) 0.2124(4) 0.041(6) Uani ? ?
N13 0.1472(4) 0.5290(4) 0.1797(3) 0.039(5) Uani ? ?
C14 0.1830(5) 0.4942(6) 0.0013(5) 0.056(8) Uani ? ?
C15 0.3347(4) 0.4752(5) 0.3127(4) 0.037(6) Uani ? ?
C16 0.2478(5) 0.4005(5) 0.3331(5) 0.049(7) Uani ? ?
C17 0.2307(6) 0.4026(7) 0.4311(6) 0.077(10) Uani ? ?
C18 0.2976(8) 0.4835(8) 0.5090(6) 0.083(11) Uani ? ?
C19 0.3822(7) 0.5607(7) 0.4924(5) 0.071(10) Uani ? ?
C20 0.4038(5) 0.5601(5) 0.3938(5) 0.054(8) Uani ? ?
C21 0.5200(4) 0.3599(5) 0.2135(4) 0.037(6) Uani ? ?
C22 0.6385(5) 0.3618(5) 0.2101(4) 0.045(7) Uani ? ?
C23 0.6809(5) 0.2721(6) 0.2267(5) 0.056(8) Uani ? ?
C24 0.6101(5) 0.1832(5) 0.2467(5) 0.050(7) Uani ? ?
C25 0.4963(5) 0.1805(5) 0.2537(4) 0.049(7) Uani ? ?
C26 0.4507(5) 0.2700(5) 0.2359(4) 0.041(6) Uani ? ?
N27 0.6536(6) 0.0857(5) 0.2615(5) 0.075(9) Uani ? ?
O28 0.7487(5) 0.0782(5) 0.2366(5) 0.116(9) Uani ? ?
O29 0.5967(5) 0.0155(5) 0.2944(5) 0.118(10) Uani ? ?
C30 0.5331(6) 0.6963(5) 0.1044(4) 0.048(7) Uani ? ?
O31 0.6332(4) 0.7293(4) 0.0994(4) 0.081(7) Uani ? ?
O32 0.4508(3) 0.7386(3) 0.0693(3) 0.054(5) Uani ? ?
C33 0.4827(6) 0.8402(6) 0.0362(5) 0.063(8) Uani ? ?
C34 0.3826(7) 0.8935(7) 0.0350(6) 0.086(10) Uani ? ?
C35 0.0005(6) 0.5311(6) 0.3045(5) 0.060(8) Uani ? ?
O36 -0.0979(4) 0.5159(5) 0.3109(4) 0.105(8) Uani ? ?
O37 0.0824(4) 0.5925(4) 0.3761(3) 0.063(5) Uani ? ?
C38 0.0481(8) 0.6528(8) 0.4703(6) 0.096(12) Uani ? ?
C39 0.1370(11) 0.7366(11) 0.5284(8) 0.147(18) Uani ? ?
C40 0.0319(5) 0.2496(5) 0.0107(4) 0.046(7) Uani ? ?
C41 0.0992(5) 0.2134(5) -0.0655(5) 0.055(8) Uani ? ?
C42 0.0629(5) 0.1055(6) -0.1314(5) 0.058(8) Uani ? ?
C43 -0.0359(6) 0.0364(5) -0.1239(5) 0.058(8) Uani ? ?
C44 -0.1015(5) 0.0699(6) -0.0477(6) 0.062(8) Uani ? ?
C45 -0.0672(5) 0.1754(5) 0.0177(5) 0.057(8) Uani ? ?
N46 -0.0771(6) -0.0752(5) -0.1956(5) 0.076(9) Uani ? ?
O47 -0.0192(6) -0.1043(5) -0.2616(5) 0.119(9) Uani ? ?
O48 -0.1668(6) -0.1332(5) -0.1860(5) 0.110(9) Uani ? ?
C53 0.2568(11) 0.1258(10) 0.5844(15) 0.21(3) Uani ? ?
Cl1 0.2571(5) 0.2549(4) 0.6647(3) 0.211(8) Uani ? ?
Cl2 0.3673(5) 0.1507(4) 0.5146(4) 0.232(9) Uani ? ?
Cl3 0.1364(4) 0.0707(5) 0.5141(6) 0.355(15) Uani ? ?
H4a 0.31478 0.37799 0.05660 0.044 Uiso calc C4
H4b 0.24608 0.32359 0.13690 0.044 Uiso calc C4
H9 0.46535 0.80597 0.28507 0.051 Uiso calc C9
H10 0.35884 0.95024 0.33176 0.065 Uiso calc C10
H11 0.15721 0.90105 0.29972 0.071 Uiso calc C11
H12 0.06086 0.71250 0.22423 0.061 Uiso calc C12
H14a 0.25680 0.55086 0.01376 0.061 Uiso calc C14
H14b 0.11825 0.53220 -0.00731 0.061 Uiso calc C14
H14c 0.18110 0.43229 -0.06151 0.061 Uiso calc C14
H16 0.19514 0.34314 0.27586 0.054 Uiso calc C16
H17 0.16868 0.34460 0.44497 0.084 Uiso calc C17
H18 0.28275 0.48541 0.58015 0.091 Uiso calc C18
H19 0.43081 0.61886 0.55149 0.078 Uiso calc C19
H20 0.46706 0.61784 0.38118 0.059 Uiso calc C20
H22 0.68995 0.42756 0.19544 0.050 Uiso calc C22
H23 0.76343 0.27227 0.22431 0.061 Uiso calc C23
H25 0.44707 0.11550 0.27118 0.054 Uiso calc C25
H26 0.36758 0.26891 0.23919 0.045 Uiso calc C26
H33a 0.50556 0.82009 -0.03340 0.069 Uiso calc C33
H33b 0.54816 0.89359 0.08390 0.069 Uiso calc C33
H34a 0.40327 0.96402 0.01206 0.095 Uiso calc C34
H34b 0.31769 0.83929 -0.01286 0.095 Uiso calc C34
H34c 0.36035 0.91289 0.10463 0.095 Uiso calc C34
H38a 0.02178 0.59751 0.50992 0.105 Uiso calc C38
H38b -0.01649 0.68812 0.45370 0.105 Uiso calc C38
H39a 0.11004 0.77610 0.59237 0.162 Uiso calc C39
H39b 0.20120 0.70204 0.54610 0.162 Uiso calc C39
H39c 0.16288 0.79279 0.48980 0.162 Uiso calc C39
H41 0.17119 0.26471 -0.07198 0.060 Uiso calc C41
H42 0.11011 0.07869 -0.18535 0.064 Uiso calc C42
H44 -0.17265 0.01740 -0.04120 0.068 Uiso calc C44
H45 -0.11465 0.20016 0.07207 0.063 Uiso calc C45
H53 0.26586 0.06875 0.62596 0.221 Uiso calc C53

loop_
_geom_angle_atom_site_label_1
_geom_angle_atom_site_label_2
_geom_angle_atom_site_label_3
_geom_angle
_geom_angle_publ_flag
N2 C1 N13 116.3(5) yes
N2 C1 C35 118.1(5) yes
N13 C1 C35 125.3(5) yes
C1 N2 N3 104.7(5) yes
N2 N3 C3a 113.3(4) yes
N2 N3 C40 116.6(5) yes
C3a N3 C40 128.4(5) yes
N3 C3a C4 111.6(4) yes
N3 C3a N13 97.4(4) yes
N3 C3a C14 111.7(5) yes
C4 C3a N13 111.8(4) yes
C4 C3a C14 113.3(5) yes
N13 C3a C14 110.1(5) yes
C3a C4 C4a 114.6(4) yes
C4 C4a N5 109.6(4) yes
C4 C4a N8 109.5(4) yes
C4 C4a C15 116.2(4) yes
N5 C4a N8 96.6(4) yes
N5 C4a C15 110.1(4) yes
N8 C4a C15 113.1(4) yes
C4a N5 N6 112.3(4) yes
C4a N5 C21 127.0(4) yes
N6 N5 C21 120.5(4) yes
N5 N6 C7 106.2(4) yes
N6 C7 N8 113.2(5) yes
N6 C7 C30 119.4(5) yes
N8 C7 C30 127.0(5) yes
C4a N8 C7 109.5(4) yes
C4a N8 C8a 124.5(4) yes
C7 N8 C8a 125.4(5) yes
N8 C8a C9 120.9(5) yes
N8 C8a C12a 118.4(5) yes
C9 C8a C12a 120.6(5) yes
C8a C9 C10 120.6(6) yes
C9 C10 C11 119.1(6) yes
C10 C11 C12 120.8(6) yes
C11 C12 C12a 121.8(6) yes
C8a C12a C12 116.7(5) yes
C8a C12a N13 121.6(5) yes
C12 C12a N13 121.6(5) yes
C1 N13 C3a 107.7(4) yes
C1 N13 C12a 126.6(5) yes
C3a N13 C12a 124.6(4) yes
C4a C15 C16 124.1(5) yes
C4a C15 C20 116.8(5) yes
C16 C15 C20 119.0(5) yes
C15 C16 C17 121.0(6) yes
C16 C17 C18 119.9(7) yes
C17 C18 C19 121.1(8) yes
C18 C19 C20 120.7(7) yes
C15 C20 C19 118.1(6) yes
N5 C21 C22 117.6(5) yes
N5 C21 C26 122.7(5) yes
C22 C21 C26 119.7(5) yes
C21 C22 C23 119.1(5) yes
C22 C23 C24 120.0(6) yes
C23 C24 C25 122.3(6) yes
C23 C24 N27 120.4(6) yes
C25 C24 N27 117.3(6) yes
C24 C25 C26 118.9(6) yes
C21 C26 C25 120.0(5) yes
C24 N27 O28 116.9(6) yes
C24 N27 O29 120.5(7) yes
O28 N27 O29 122.6(7) yes
C7 C30 O31 124.0(6) yes
C7 C30 O32 112.1(5) yes
O31 C30 O32 123.8(6) yes
C30 O32 C33 118.0(5) yes
O32 C33 C34 108.1(6) yes
C1 C35 O36 122.9(6) yes
C1 C35 O37 111.1(6) yes
O36 C35 O37 126.0(7) yes
C35 O37 C38 116.8(6) yes
O37 C38 C39 111.5(8) yes
N3 C40 C41 120.8(5) yes
N3 C40 C45 120.5(5) yes
C41 C40 C45 118.7(6) yes
C40 C41 C42 118.7(6) yes
C41 C42 C43 120.9(6) yes
C42 C43 C44 120.9(6) yes
C42 C43 N46 121.2(6) yes
C44 C43 N46 117.8(6) yes
C43 C44 C45 119.0(6) yes
C40 C45 C44 121.7(6) yes
C43 N46 O47 117.6(7) yes
C43 N46 O48 118.6(7) yes
O47 N46 O48 123.9(7) yes
Cl1 C53 Cl2 105.3(9) yes
Cl1 C53 Cl3 112.1(10) yes
Cl2 C53 Cl3 112.3(10) yes

loop_
_geom_bond_atom_site_label_1
_geom_bond_atom_site_label_2
_geom_bond_distance
_geom_bond_publ_flag
C1 N2 1.278(8) yes
C1 N13 1.364(7) yes
C1 C35 1.510(9) yes
N2 N3 1.390(7) yes
N3 C3a 1.486(7) yes
N3 C40 1.396(8) yes
C3a C4 1.544(8) yes
C3a N13 1.496(7) yes
C3a C14 1.513(8) yes
C4 C4a 1.537(8) yes
C4a N5 1.511(7) yes
C4a N8 1.469(7) yes
C4a C15 1.527(7) yes
N5 N6 1.363(7) yes
N5 C21 1.397(7) yes
N6 C7 1.303(8) yes
C7 N8 1.370(7) yes
C7 C30 1.468(8) yes
N8 C8a 1.429(7) yes
C8a C9 1.379(8) yes
C8a C12a 1.411(8) yes
C9 C10 1.392(9) yes
C10 C11 1.370(11) yes
C11 C12 1.368(10) yes
C12 C12a 1.402(9) yes
C12a N13 1.399(7) yes
C15 C16 1.358(8) yes
C15 C20 1.410(8) yes
C16 C17 1.371(10) yes
C17 C18 1.353(12) yes
C18 C19 1.337(13) yes
C19 C20 1.397(9) yes
C21 C22 1.428(8) yes
C21 C26 1.378(8) yes
C22 C23 1.375(9) yes
C23 C24 1.362(10) yes
C24 C25 1.377(9) yes
C24 N27 1.463(9) yes
C25 C26 1.398(8) yes
N27 O28 1.233(10) yes
N27 O29 1.206(10) yes
C30 O31 1.210(8) yes
C30 O32 1.320(8) yes
O32 C33 1.444(8) yes
C33 C34 1.485(11) yes
C35 O36 1.178(9) yes
C35 O37 1.310(8) yes
O37 C38 1.459(9) yes
C38 C39 1.379(15) yes
C40 C41 1.411(8) yes
C40 C45 1.389(9) yes
C41 C42 1.390(9) yes
C42 C43 1.357(10) yes
C43 C44 1.389(10) yes
C43 N46 1.460(10) yes
C44 C45 1.362(10) yes
N46 O47 1.213(10) yes
N46 O48 1.216(10) yes
C53 Cl1 1.71(2) yes
C53 Cl2 1.73(2) yes
C53 Cl3 1.61(2) yes

loop_
_geom_torsion_atom_site_label_1
_geom_torsion_atom_site_label_2
_geom_torsion_atom_site_label_3
_geom_torsion_atom_site_label_4
_geom_torsion
_geom_torsion_publ_flag
C1 N2 N3 C3a 6.6(5) yes
N2 N3 C3a N13 -8.2(5) yes
N3 C3a N13 C1 6.7(5) yes
C3a N13 C1 N2 -3.8(5) yes
N13 C1 N2 N3 -1.6(5) yes
C12a N13 C3a C4 81.5(5) yes
N13 C3a C4 C4a -26.8(5) yes
C3a C4 C4a N8 -46.9(5) yes
C4 C4a N8 C8a 88.4(5) yes
C4a N8 C8a C12a -43.4(5) yes
N8 C8a C12a N13 8.9(5) yes
C8a C12a N13 C3a -48.3(5) yes
N8 C4a N5 N6 -14.3(4) yes
C4a N5 N6 C7 10.6(5) yes
N5 N6 C7 N8 -1.5(5) yes
N6 C7 N8 C4a -8.3(5) yes
C7 N8 C4a N5 12.8(5) yes
N2 C1 C35 O36 -34.9(6) yes
N2 N3 C40 C41 -175.2(7) yes
N6 N5 C21 C22 13.2(5) yes
N6 C7 C30 O31 -30.5(6) yes
C34 C33 O32 C30 -160.4(8) yes
C39 C38 O37 C35 -163.9(10) yes
